data_4507848
loop_
_publ_author_name
'Gabriel, C.'
'Raptopoulou, C. P.'
'Terzis, A.'
'Psycharis, V.'
'Gul-E-Noor, F.'
'Bertmer, M.'
'Mateescu, C.'
'Salifoglou, A.'

_publ_section_title
;
 Binary and Ternary Metal--Organic Hybrid Polymers in Aqueous
 Lead(II)--Dicarboxylic Acid--(Phen) Systems. The Influence of O- and
 S-Ligand Heteroatoms on the Assembly of Distinct Lattice Architecture,
 Dimensionality, and Spectroscopic Properties
;
_journal_issue 6
_journal_name_full 'Crystal Growth &amp; Design'
_journal_page_first 2573
_journal_paper_doi 10.1021/cg400340y
_journal_volume 13
_journal_year 2013
_chemical_formula_sum 'C16 H12 N2 O4 Pb S'
_chemical_formula_weight 535.55
_chemical_name_systematic
;
 ?
;
_space_group_IT_number 2
_symmetry_cell_setting triclinic
_symmetry_space_group_name_Hall '-P 1'
_symmetry_space_group_name_H-M 'P -1'
_atom_sites_solution_hydrogens geom
_atom_sites_solution_primary direct
_atom_sites_solution_secondary difmap
_audit_creation_method SHELXL-97
_cell_angle_alpha 76.0230(10)
_cell_angle_beta 80.5840(10)
_cell_angle_gamma 77.7340(10)
_cell_formula_units_Z 2
_cell_length_a 8.3461(2)
_cell_length_b 8.7744(2)
_cell_length_c 10.9103(2)
_cell_measurement_reflns_used 15944
_cell_measurement_temperature 180(2)
_cell_measurement_theta_max 27.47
_cell_measurement_theta_min 3.17
_cell_volume 752.30(3)
_computing_cell_refinement 'CrystalClear, Rigaku MSC, 2005'
_computing_data_collection 'CrystalClear, Rigaku MSC, 2005'
_computing_data_reduction 'CrystalClear, Rigaku MSC, 2005'
_computing_structure_refinement 'SHELXL-97 (Sheldrick, 1997)'
_computing_structure_solution 'SHELXS-97 (Sheldrick, 1997)'
_diffrn_ambient_temperature 180(2)
_diffrn_measured_fraction_theta_full 0.997
_diffrn_measured_fraction_theta_max 0.997
_diffrn_measurement_device_type 'Rigaku R-AXIS SPIDER IPDS'
_diffrn_measurement_method '\q scans'
_diffrn_radiation_monochromator graphite
_diffrn_radiation_source 'fine-focus sealed tube'
_diffrn_radiation_type MoK\a
_diffrn_radiation_wavelength 0.71073
_diffrn_reflns_av_R_equivalents 0.0389
_diffrn_reflns_av_sigmaI/netI 0.0263
_diffrn_reflns_limit_h_max 10
_diffrn_reflns_limit_h_min -10
_diffrn_reflns_limit_k_max 10
_diffrn_reflns_limit_k_min -10
_diffrn_reflns_limit_l_max 13
_diffrn_reflns_limit_l_min -13
_diffrn_reflns_number 15398
_diffrn_reflns_theta_full 26.00
_diffrn_reflns_theta_max 26.00
_diffrn_reflns_theta_min 3.17
_exptl_absorpt_coefficient_mu 11.377
_exptl_absorpt_correction_T_max 1.000
_exptl_absorpt_correction_T_min 0.328
_exptl_absorpt_correction_type empirical
_exptl_absorpt_process_details 'CrystalClear, Rigaku MSC, 2005'
_exptl_crystal_colour colorless
_exptl_crystal_density_diffrn 2.364
_exptl_crystal_density_method 'not measured'
_exptl_crystal_description parallelepiped
_exptl_crystal_F_000 504
_exptl_crystal_size_max 0.34
_exptl_crystal_size_mid 0.25
_exptl_crystal_size_min 0.07
_refine_diff_density_max 0.721
_refine_diff_density_min -0.631
_refine_diff_density_rms 0.094
_refine_ls_extinction_method none
_refine_ls_goodness_of_fit_ref 1.086
_refine_ls_hydrogen_treatment refall
_refine_ls_matrix_type full
_refine_ls_number_parameters 265
_refine_ls_number_reflns 2955
_refine_ls_number_restraints 0
_refine_ls_restrained_S_all 1.086
_refine_ls_R_factor_all 0.0163
_refine_ls_R_factor_gt 0.0149
_refine_ls_shift/su_max 0.001
_refine_ls_shift/su_mean 0.000
_refine_ls_structure_factor_coef Fsqd
_refine_ls_weighting_details 'calc w=1/[\s^2^(Fo^2^)+(0.0115P)^2^+0.3122P] where P=(Fo^2^+2Fc^2^)/3'
_refine_ls_weighting_scheme calc
_refine_ls_wR_factor_gt 0.0339
_refine_ls_wR_factor_ref 0.0344
_reflns_number_gt 2835
_reflns_number_total 2955
_reflns_threshold_expression >2sigma(I)
_cod_data_source_file cg400340y_si_010.cif
_cod_data_source_block salpb273
_cod_original_sg_symbol_H-M P-1
_cod_database_code 4507848

loop_
_symmetry_equiv_pos_as_xyz
'x, y, z'
'-x, -y, -z'

loop_
_atom_site_label
_atom_site_type_symbol
_atom_site_fract_x
_atom_site_fract_y
_atom_site_fract_z
_atom_site_U_iso_or_equiv
_atom_site_adp_type
_atom_site_occupancy
_atom_site_symmetry_multiplicity
_atom_site_calc_flag
Pb Pb 0.431524(14) 0.464183(12) 0.167823(9) 0.01681(4) Uani 1 1 d
N1 N 0.3119(3) 0.4853(3) 0.4006(2) 0.0167(5) Uani 1 1 d
N2 N 0.5654(3) 0.2416(3) 0.3531(2) 0.0167(5) Uani 1 1 d
C1 C 0.1876(4) 0.5999(4) 0.4256(3) 0.0233(7) Uani 1 1 d
C2 C 0.1137(4) 0.6100(4) 0.5495(3) 0.0259(7) Uani 1 1 d
C3 C 0.1726(4) 0.4996(4) 0.6499(3) 0.0251(7) Uani 1 1 d
C4 C 0.3078(4) 0.3778(4) 0.6290(3) 0.0211(7) Uani 1 1 d
C5 C 0.3776(5) 0.2600(4) 0.7310(3) 0.0254(7) Uani 1 1 d
C6 C 0.5072(5) 0.1435(4) 0.7071(3) 0.0261(7) Uani 1 1 d
C7 C 0.5760(4) 0.1350(3) 0.5796(3) 0.0197(6) Uani 1 1 d
C8 C 0.7117(4) 0.0159(4) 0.5505(3) 0.0232(7) Uani 1 1 d
C9 C 0.7700(4) 0.0138(4) 0.4270(3) 0.0233(7) Uani 1 1 d
C10 C 0.6922(4) 0.1274(3) 0.3306(3) 0.0199(6) Uani 1 1 d
C11 C 0.5084(4) 0.2477(3) 0.4766(3) 0.0167(6) Uani 1 1 d
C12 C 0.3727(4) 0.3738(3) 0.5015(3) 0.0169(6) Uani 1 1 d
S S 0.08099(10) 0.04372(8) 0.14883(7) 0.01945(16) Uani 1 1 d
O21 O 0.2383(3) 0.4214(2) -0.0022(2) 0.0254(5) Uani 1 1 d
O22 O 0.2123(3) 0.3293(2) 0.20717(19) 0.0247(5) Uani 1 1 d
O23 O 0.2387(3) -0.2743(2) 0.1341(2) 0.0238(5) Uani 1 1 d
O24 O 0.4147(3) -0.2254(3) -0.0429(2) 0.0304(5) Uani 1 1 d
C21 C 0.1723(4) 0.3430(3) 0.0958(3) 0.0197(7) Uani 1 1 d
C22 C 0.0343(4) 0.2584(4) 0.0877(3) 0.0223(7) Uani 1 1 d
C23 C 0.2432(4) -0.0039(4) 0.0244(3) 0.0184(6) Uani 1 1 d
C24 C 0.3036(4) -0.1824(3) 0.0396(3) 0.0189(6) Uani 1 1 d
H1 H 0.145(4) 0.674(4) 0.352(3) 0.016(8) Uiso 1 1 d
H2 H 0.022(4) 0.688(4) 0.565(3) 0.021(8) Uiso 1 1 d
H3 H 0.126(4) 0.506(4) 0.725(3) 0.021(9) Uiso 1 1 d
H5 H 0.338(4) 0.276(3) 0.810(3) 0.010(7) Uiso 1 1 d
H6 H 0.546(4) 0.068(4) 0.772(3) 0.015(8) Uiso 1 1 d
H8 H 0.752(4) -0.056(4) 0.610(3) 0.018(8) Uiso 1 1 d
H9 H 0.853(4) -0.058(4) 0.402(3) 0.019(8) Uiso 1 1 d
H10 H 0.731(4) 0.118(4) 0.251(3) 0.020(8) Uiso 1 1 d
H22A H -0.070(5) 0.296(4) 0.139(3) 0.025(9) Uiso 1 1 d
H22B H 0.005(5) 0.277(4) -0.001(4) 0.041(11) Uiso 1 1 d
H23A H 0.329(5) 0.039(4) 0.022(3) 0.020(9) Uiso 1 1 d
H23B H 0.192(5) 0.049(4) -0.058(3) 0.038(10) Uiso 1 1 d

loop_
_atom_site_aniso_label
_atom_site_aniso_U_11
_atom_site_aniso_U_22
_atom_site_aniso_U_33
_atom_site_aniso_U_23
_atom_site_aniso_U_13
_atom_site_aniso_U_12
Pb 0.01936(7) 0.01635(7) 0.01367(6) -0.00241(4) 0.00130(4) -0.00438(5)
N1 0.0157(14) 0.0179(12) 0.0178(12) -0.0060(10) 0.0009(10) -0.0055(10)
N2 0.0163(14) 0.0185(12) 0.0149(12) -0.0032(9) 0.0009(10) -0.0050(10)
C1 0.0207(18) 0.0235(16) 0.0268(17) -0.0073(13) -0.0019(14) -0.0053(14)
C2 0.0176(18) 0.0281(17) 0.0344(19) -0.0171(15) 0.0075(14) -0.0054(14)
C3 0.0267(19) 0.0305(18) 0.0224(17) -0.0136(14) 0.0084(14) -0.0138(15)
C4 0.0270(19) 0.0237(16) 0.0171(15) -0.0089(12) 0.0023(13) -0.0129(13)
C5 0.037(2) 0.0314(18) 0.0119(15) -0.0065(13) 0.0020(14) -0.0179(16)
C6 0.036(2) 0.0286(17) 0.0154(15) 0.0011(13) -0.0064(14) -0.0137(15)
C7 0.0218(17) 0.0226(15) 0.0169(15) -0.0021(12) -0.0037(13) -0.0099(13)
C8 0.0254(19) 0.0213(16) 0.0218(16) 0.0035(13) -0.0111(14) -0.0050(14)
C9 0.0189(18) 0.0216(16) 0.0277(17) -0.0040(13) -0.0024(14) -0.0018(14)
C10 0.0190(17) 0.0236(16) 0.0169(15) -0.0040(12) 0.0009(13) -0.0056(13)
C11 0.0186(17) 0.0186(14) 0.0153(14) -0.0039(11) -0.0012(12) -0.0087(12)
C12 0.0149(16) 0.0219(15) 0.0162(14) -0.0050(12) 0.0023(12) -0.0103(12)
S 0.0181(4) 0.0181(4) 0.0218(4) -0.0068(3) 0.0021(3) -0.0032(3)
O21 0.0254(13) 0.0261(11) 0.0241(12) -0.0043(9) -0.0013(10) -0.0059(10)
O22 0.0303(14) 0.0279(12) 0.0195(11) -0.0065(9) -0.0018(10) -0.0126(10)
O23 0.0283(14) 0.0166(10) 0.0239(11) -0.0010(9) -0.0021(10) -0.0028(9)
O24 0.0296(15) 0.0250(12) 0.0316(13) -0.0116(10) 0.0047(11) 0.0059(10)
C21 0.0182(17) 0.0135(14) 0.0268(17) -0.0088(12) -0.0021(13) 0.0031(12)
C22 0.0187(18) 0.0190(15) 0.0291(17) -0.0092(13) -0.0038(14) 0.0024(13)
C23 0.0148(17) 0.0210(15) 0.0188(15) -0.0049(12) 0.0000(13) -0.0028(13)
C24 0.0208(17) 0.0178(14) 0.0196(15) -0.0065(12) -0.0075(13) 0.0000(13)

loop_
_atom_type_symbol
_atom_type_description
_atom_type_scat_dispersion_real
_atom_type_scat_dispersion_imag
_atom_type_scat_source
C C 0.0033 0.0016 'International Tables Vol C Tables 4.2.6.8 and 6.1.1.4'
H H 0.0000 0.0000 'International Tables Vol C Tables 4.2.6.8 and 6.1.1.4'
N N 0.0061 0.0033 'International Tables Vol C Tables 4.2.6.8 and 6.1.1.4'
O O 0.0106 0.0060 'International Tables Vol C Tables 4.2.6.8 and 6.1.1.4'
S S 0.1246 0.1234 'International Tables Vol C Tables 4.2.6.8 and 6.1.1.4'
Pb Pb -3.3944 10.1111 'International Tables Vol C Tables 4.2.6.8 and 6.1.1.4'

loop_
_geom_angle_atom_site_label_1
_geom_angle_atom_site_label_2
_geom_angle_atom_site_label_3
_geom_angle
_geom_angle_site_symmetry_1
_geom_angle_site_symmetry_3
O22 Pb O23 90.77(8) . 1_565
O22 Pb N1 77.18(7) . .
O23 Pb N1 78.19(7) 1_565 .
O22 Pb N2 87.14(7) . .
O23 Pb N2 140.64(7) 1_565 .
N1 Pb N2 63.03(7) . .
O22 Pb O24 83.61(7) . 2_655
O23 Pb O24 140.92(7) 1_565 2_655
N1 Pb O24 136.81(7) . 2_655
N2 Pb O24 77.86(7) . 2_655
O22 Pb Pb 108.58(5) . 2_665
O23 Pb Pb 89.34(5) 1_565 2_665
N1 Pb Pb 166.46(5) . 2_665
N2 Pb Pb 128.42(5) . 2_665
O24 Pb Pb 56.72(5) 2_655 2_665
C1 N1 C12 117.8(3) . .
C1 N1 Pb 121.6(2) . .
C12 N1 Pb 120.49(18) . .
C10 N2 C11 118.0(2) . .
C10 N2 Pb 122.48(19) . .
C11 N2 Pb 119.40(18) . .
N1 C1 C2 123.3(3) . .
N1 C1 H1 115.7(18) . .
C2 C1 H1 120.9(19) . .
C3 C2 C1 119.3(3) . .
C3 C2 H2 118(2) . .
C1 C2 H2 122(2) . .
C2 C3 C4 119.8(3) . .
C2 C3 H3 119(2) . .
C4 C3 H3 122(2) . .
C3 C4 C12 117.5(3) . .
C3 C4 C5 122.4(3) . .
C12 C4 C5 120.2(3) . .
C6 C5 C4 120.7(3) . .
C6 C5 H5 123.4(18) . .
C4 C5 H5 115.4(18) . .
C5 C6 C7 120.8(3) . .
C5 C6 H6 119(2) . .
C7 C6 H6 120(2) . .
C11 C7 C8 117.5(3) . .
C11 C7 C6 119.9(3) . .
C8 C7 C6 122.6(3) . .
C9 C8 C7 119.6(3) . .
C9 C8 H8 121(2) . .
C7 C8 H8 120(2) . .
C8 C9 C10 119.2(3) . .
C8 C9 H9 124(2) . .
C10 C9 H9 117(2) . .
N2 C10 C9 123.4(3) . .
N2 C10 H10 121(2) . .
C9 C10 H10 116(2) . .
N2 C11 C7 122.3(3) . .
N2 C11 C12 118.2(2) . .
C7 C11 C12 119.5(3) . .
N1 C12 C4 122.3(3) . .
N1 C12 C11 118.8(3) . .
C4 C12 C11 118.8(3) . .
C23 S C22 97.74(15) . .
C21 O22 Pb 103.33(19) . .
C24 O23 Pb 107.34(18) . 1_545
C24 O24 Pb 147.0(2) . 2_655
O21 C21 O22 123.6(3) . .
O21 C21 C22 119.7(3) . .
O22 C21 C22 116.7(3) . .
C21 C22 S 112.9(2) . .
C21 C22 H22A 111.8(19) . .
S C22 H22A 105.0(19) . .
C21 C22 H22B 113(2) . .
S C22 H22B 108(2) . .
H22A C22 H22B 105(3) . .
C24 C23 S 112.2(2) . .
C24 C23 H23A 107(2) . .
S C23 H23A 113(2) . .
C24 C23 H23B 113.7(19) . .
S C23 H23B 104(2) . .
H23A C23 H23B 107(3) . .
O24 C24 O23 125.8(3) . .
O24 C24 C23 116.2(3) . .
O23 C24 C23 118.0(3) . .

loop_
_geom_bond_atom_site_label_1
_geom_bond_atom_site_label_2
_geom_bond_distance
_geom_bond_site_symmetry_2
Pb O22 2.313(2) .
Pb O23 2.491(2) 1_565
Pb N1 2.608(2) .
Pb N2 2.656(2) .
Pb O24 2.750(2) 2_655
Pb Pb 3.5966(2) 2_665
N1 C1 1.326(4) .
N1 C12 1.370(4) .
N2 C10 1.329(4) .
N2 C11 1.363(4) .
C1 C2 1.407(4) .
C1 H1 0.97(3) .
C2 C3 1.357(5) .
C2 H2 0.93(3) .
C3 C4 1.411(5) .
C3 H3 0.85(3) .
C4 C12 1.414(4) .
C4 C5 1.430(4) .
C5 C6 1.360(5) .
C5 H5 0.91(3) .
C6 C7 1.429(4) .
C6 H6 0.90(3) .
C7 C11 1.412(4) .
C7 C8 1.419(5) .
C8 C9 1.358(5) .
C8 H8 0.84(3) .
C9 C10 1.402(4) .
C9 H9 0.89(3) .
C10 H10 0.90(3) .
C11 C12 1.447(4) .
S C23 1.812(3) .
S C22 1.820(3) .
O21 C21 1.238(4) .
O22 C21 1.283(3) .
O23 C24 1.268(4) .
O23 Pb 2.491(2) 1_545
O24 C24 1.246(4) .
O24 Pb 2.750(2) 2_655
C21 C22 1.521(4) .
C22 H22A 1.00(4) .
C22 H22B 1.01(4) .
C23 C24 1.517(4) .
C23 H23A 0.87(4) .
C23 H23B 1.02(4) .
